data_4060498
loop_
_publ_author_name
'Doherty, Simon'
'Knight, Julian G.'
'Rath, Rakesh K.'
'Clegg, William'
'Harrington, Ross W.'
'Newman, Colin R.'
'Campbell, Robert'
'Amin, Hiren'

_publ_section_title
;
Ruthenium Complexes of Six-Electron-Donor NUPHOS-Type Diphosphines: 
Highly Selective Catalysts for the Hydrocarboxylation of Terminal Alkynes
;
_journal_issue 11
_journal_name_full Organometallics
_journal_page_first 2633
_journal_page_last 2644
_journal_paper_doi 10.1021/om050014j
_journal_volume 24
_journal_year 2005
_chemical_formula_moiety 'C42 H46 P2 Ru 2+, 2 F6 Sb -, C H2 Cl2'
_chemical_formula_sum 'C43 H48 Cl2 F12 P2 Ru Sb2'
_chemical_formula_weight 1270.22
_space_group_IT_number 15
_symmetry_cell_setting monoclinic
_symmetry_space_group_name_Hall '-C 2yc'
_symmetry_space_group_name_H-M 'C 1 2/c 1'
_atom_sites_solution_hydrogens geom
_atom_sites_solution_primary direct
_atom_sites_solution_secondary difmap
_audit_creation_method SHELXL-97
_cell_angle_alpha 90.00
_cell_angle_beta 123.608(1)
_cell_angle_gamma 90.00
_cell_formula_units_Z 8
_cell_length_a 24.3186(11)
_cell_length_b 29.7261(13)
_cell_length_c 16.5645(7)
_cell_measurement_reflns_used 18389
_cell_measurement_temperature 150(2)
_cell_measurement_theta_max 28.85
_cell_measurement_theta_min 2.19
_cell_volume 9972.8(8)
_computing_cell_refinement 'Bruker SAINT'
_computing_data_collection 'Bruker SMART'
_computing_data_reduction 'Bruker SAINT'
_computing_molecular_graphics 'Bruker SHELXTL'
_computing_publication_material 'Bruker SHELXTL and local programs'
_computing_structure_refinement 'Bruker SHELXTL'
_computing_structure_solution 'Bruker SHELXTL'
_diffrn_ambient_temperature 150(2)
_diffrn_measured_fraction_theta_full 0.998
_diffrn_measured_fraction_theta_max 0.998
_diffrn_measurement_device_type 'Bruker SMART 1K CCD diffractometer'
_diffrn_measurement_method 'thin-slice \w scans'
_diffrn_radiation_monochromator graphite
_diffrn_radiation_source 'sealed tube'
_diffrn_radiation_type MoK\a
_diffrn_radiation_wavelength 0.71073
_diffrn_reflns_av_R_equivalents 0.0708
_diffrn_reflns_av_sigmaI/netI 0.0796
_diffrn_reflns_limit_h_max 28
_diffrn_reflns_limit_h_min -28
_diffrn_reflns_limit_k_max 35
_diffrn_reflns_limit_k_min -34
_diffrn_reflns_limit_l_max 19
_diffrn_reflns_limit_l_min -19
_diffrn_reflns_number 34471
_diffrn_reflns_theta_full 25.00
_diffrn_reflns_theta_max 25.00
_diffrn_reflns_theta_min 1.42
_diffrn_standards_number 0
_exptl_absorpt_coefficient_mu 1.620
_exptl_absorpt_correction_T_max 0.793
_exptl_absorpt_correction_T_min 0.563
_exptl_absorpt_correction_type multi-scan
_exptl_crystal_colour yellow
_exptl_crystal_density_diffrn 1.692
_exptl_crystal_density_method 'not measured'
_exptl_crystal_description needle
_exptl_crystal_F_000 4992
_exptl_crystal_size_max 0.40
_exptl_crystal_size_mid 0.15
_exptl_crystal_size_min 0.15
_refine_diff_density_max 1.276
_refine_diff_density_min -1.357
_refine_diff_density_rms 0.156
_refine_ls_extinction_method none
_refine_ls_goodness_of_fit_ref 1.038
_refine_ls_hydrogen_treatment constr
_refine_ls_matrix_type full
_refine_ls_number_parameters 555
_refine_ls_number_reflns 8765
_refine_ls_number_restraints 70
_refine_ls_restrained_S_all 1.037
_refine_ls_R_factor_all 0.0946
_refine_ls_R_factor_gt 0.0627
_refine_ls_shift/su_max 0.001
_refine_ls_shift/su_mean 0.000
_refine_ls_structure_factor_coef Fsqd
_refine_ls_weighting_details 'calc w=1/[\s^2^(Fo^2^)+(0.0821P)^2^+0.0000P] where P=(Fo^2^+2Fc^2^)/3'
_refine_ls_weighting_scheme calc
_refine_ls_wR_factor_gt 0.1424
_refine_ls_wR_factor_ref 0.1509
_reflns_number_gt 5663
_reflns_number_total 8765
_reflns_threshold_expression I>2\s(I)
_cod_original_sg_symbol_H-M 'C 2/c'
_cod_database_code 4060498

loop_
_symmetry_equiv_pos_as_xyz
'x, y, z'
'-x, y, -z+1/2'
'x+1/2, y+1/2, z'
'-x+1/2, y+1/2, -z+1/2'
'-x, -y, -z'
'x, -y, z-1/2'
'-x+1/2, -y+1/2, -z'
'x+1/2, -y+1/2, z-1/2'

loop_
_atom_site_label
_atom_site_type_symbol
_atom_site_fract_x
_atom_site_fract_y
_atom_site_fract_z
_atom_site_U_iso_or_equiv
_atom_site_adp_type
_atom_site_occupancy
_atom_site_symmetry_multiplicity
_atom_site_calc_flag
_atom_site_refinement_flags
_atom_site_disorder_assembly
_atom_site_disorder_group
Ru Ru 0.72174(3) 0.59663(2) 0.64187(4) 0.01985(17) Uani 1 1 d . . .
P1 P 0.63822(10) 0.64842(7) 0.59555(15) 0.0224(5) Uani 1 1 d . . .
P2 P 0.78748(10) 0.63104(7) 0.79151(15) 0.0247(5) Uani 1 1 d . . .
C1 C 0.6154(5) 0.5121(3) 0.6380(8) 0.051(3) Uani 1 1 d . . .
H1A H 0.6116 0.4793 0.6323 0.077 Uiso 1 1 calc R . .
H1B H 0.5740 0.5258 0.5859 0.077 Uiso 1 1 calc R . .
H1C H 0.6241 0.5213 0.7009 0.077 Uiso 1 1 calc R . .
C2 C 0.6708(5) 0.5273(3) 0.6302(7) 0.037(2) Uani 1 1 d . . .
C3 C 0.6605(4) 0.5398(3) 0.5411(7) 0.036(2) Uani 1 1 d . . .
H3 H 0.6166 0.5436 0.4866 0.043 Uiso 1 1 calc R . .
C4 C 0.7132(4) 0.5468(3) 0.5299(6) 0.029(2) Uani 1 1 d . . .
H4 H 0.7041 0.5546 0.4679 0.035 Uiso 1 1 calc R . .
C5 C 0.7788(4) 0.5426(3) 0.6086(6) 0.0244(18) Uani 1 1 d . . .
C6 C 0.7885(4) 0.5349(3) 0.7012(6) 0.029(2) Uani 1 1 d . . .
H6 H 0.8319 0.5342 0.7582 0.035 Uiso 1 1 calc R . .
C7 C 0.7331(4) 0.5283(3) 0.7074(7) 0.032(2) Uani 1 1 d . . .
H7 H 0.7407 0.5245 0.7697 0.039 Uiso 1 1 calc R . .
C8 C 0.8352(4) 0.5418(3) 0.5947(6) 0.033(2) Uani 1 1 d . . .
H8 H 0.8242 0.5635 0.5415 0.040 Uiso 1 1 calc R . .
C9 C 0.9020(4) 0.5544(4) 0.6813(7) 0.048(3) Uani 1 1 d . . .
H9A H 0.9346 0.5532 0.6640 0.072 Uiso 1 1 calc R . .
H9B H 0.9146 0.5333 0.7343 0.072 Uiso 1 1 calc R . .
H9C H 0.9004 0.5850 0.7019 0.072 Uiso 1 1 calc R . .
C10 C 0.8371(6) 0.4942(4) 0.5589(9) 0.066(3) Uani 1 1 d . . .
H10A H 0.8728 0.4926 0.5481 0.099 Uiso 1 1 calc R . .
H10B H 0.7949 0.4878 0.4981 0.099 Uiso 1 1 calc R . .
H10C H 0.8450 0.4720 0.6079 0.099 Uiso 1 1 calc R . .
C11 C 0.7911(4) 0.6899(3) 0.7672(6) 0.031(2) Uani 1 1 d . . .
C12 C 0.7724(4) 0.6975(3) 0.6774(6) 0.0251(19) Uani 1 1 d . . .
C13 C 0.7495(4) 0.6610(3) 0.6031(6) 0.0238(18) Uani 1 1 d . . .
C14 C 0.6803(4) 0.6519(3) 0.5347(6) 0.0263(19) Uani 1 1 d . . .
C15 C 0.8179(5) 0.7250(3) 0.8477(7) 0.052(3) Uani 1 1 d . . .
H15A H 0.8290 0.7104 0.9081 0.079 Uiso 1 1 calc R . .
H15B H 0.7843 0.7481 0.8297 0.079 Uiso 1 1 calc R . .
H15C H 0.8576 0.7389 0.8571 0.079 Uiso 1 1 calc R . .
C16 C 0.7736(4) 0.7442(3) 0.6401(7) 0.037(2) Uani 1 1 d . . .
H16A H 0.7567 0.7424 0.5711 0.055 Uiso 1 1 calc R . .
H16B H 0.8190 0.7555 0.6762 0.055 Uiso 1 1 calc R . .
H16C H 0.7458 0.7647 0.6492 0.055 Uiso 1 1 calc R . .
C17 C 0.7938(4) 0.6580(3) 0.5641(6) 0.033(2) Uani 1 1 d . . .
H17A H 0.8395 0.6649 0.6162 0.049 Uiso 1 1 calc R . .
H17B H 0.7786 0.6796 0.5111 0.049 Uiso 1 1 calc R . .
H17C H 0.7917 0.6275 0.5400 0.049 Uiso 1 1 calc R . .
C18 C 0.6478(4) 0.6438(3) 0.4285(6) 0.042(2) Uani 1 1 d . . .
H18A H 0.6006 0.6381 0.3985 0.063 Uiso 1 1 calc R . .
H18B H 0.6681 0.6176 0.4189 0.063 Uiso 1 1 calc R . .
H18C H 0.6534 0.6703 0.3986 0.063 Uiso 1 1 calc R . .
C19 C 0.6354(4) 0.7009(3) 0.6485(6) 0.0277(19) Uani 1 1 d . . .
C20 C 0.6410(5) 0.7056(3) 0.7349(7) 0.047(3) Uani 1 1 d . . .
H20 H 0.6515 0.6800 0.7754 0.057 Uiso 1 1 calc R . .
C21 C 0.6321(6) 0.7459(4) 0.7639(9) 0.066(3) Uani 1 1 d . . .
H21 H 0.6348 0.7479 0.8233 0.079 Uiso 1 1 calc R . .
C22 C 0.6193(6) 0.7833(4) 0.7104(9) 0.066(3) Uani 1 1 d . . .
H22 H 0.6159 0.8117 0.7334 0.079 Uiso 1 1 calc R . .
C23 C 0.6113(6) 0.7794(3) 0.6217(9) 0.063(3) Uani 1 1 d . . .
H23 H 0.5994 0.8052 0.5815 0.076 Uiso 1 1 calc R . .
C24 C 0.6204(5) 0.7389(3) 0.5901(8) 0.049(3) Uani 1 1 d . . .
H24 H 0.6165 0.7368 0.5299 0.058 Uiso 1 1 calc R . .
C25 C 0.5518(4) 0.6328(3) 0.5206(6) 0.033(2) Uani 1 1 d . . .
C26 C 0.5261(4) 0.6091(3) 0.5635(7) 0.042(2) Uani 1 1 d . . .
H26 H 0.5544 0.5992 0.6286 0.050 Uiso 1 1 calc R . .
C27 C 0.4601(5) 0.5997(4) 0.5134(10) 0.062(3) Uani 1 1 d . . .
H27 H 0.4429 0.5826 0.5430 0.075 Uiso 1 1 calc R . .
C28 C 0.4182(5) 0.6152(4) 0.4190(9) 0.063(3) Uani 1 1 d . . .
H28 H 0.3722 0.6094 0.3848 0.076 Uiso 1 1 calc R . .
C29 C 0.4429(5) 0.6386(4) 0.3755(8) 0.062(3) Uani 1 1 d . . .
H29 H 0.4139 0.6488 0.3108 0.075 Uiso 1 1 calc R . .
C30 C 0.5103(4) 0.6477(3) 0.4250(6) 0.043(2) Uani 1 1 d . . .
H30 H 0.5276 0.6637 0.3943 0.052 Uiso 1 1 calc R . .
C31 C 0.7603(4) 0.6233(3) 0.8749(6) 0.030(2) Uani 1 1 d . . .
C32 C 0.7999(5) 0.6403(4) 0.9691(7) 0.053(3) Uani 1 1 d . . .
H32 H 0.8399 0.6558 0.9897 0.064 Uiso 1 1 calc R . .
C33 C 0.7794(6) 0.6340(4) 1.0324(8) 0.068(3) Uani 1 1 d . . .
H33 H 0.8055 0.6452 1.0968 0.081 Uiso 1 1 calc R . .
C34 C 0.7221(6) 0.6118(5) 1.0014(9) 0.071(4) Uani 1 1 d . . .
H34 H 0.7090 0.6071 1.0452 0.085 Uiso 1 1 calc R . .
C35 C 0.6831(5) 0.5963(4) 0.9088(8) 0.051(3) Uani 1 1 d . . .
H35 H 0.6423 0.5819 0.8873 0.061 Uiso 1 1 calc R . .
C36 C 0.7032(4) 0.6016(3) 0.8480(6) 0.032(2) Uani 1 1 d . . .
H36 H 0.6766 0.5897 0.7842 0.039 Uiso 1 1 calc R . .
C37 C 0.8738(4) 0.6124(3) 0.8675(6) 0.031(2) Uani 1 1 d . . .
C38 C 0.8894(4) 0.5738(3) 0.9234(6) 0.040(2) Uani 1 1 d . . .
H38 H 0.8560 0.5577 0.9243 0.048 Uiso 1 1 calc R . .
C39 C 0.9541(4) 0.5590(4) 0.9778(7) 0.048(3) Uani 1 1 d . . .
H39 H 0.9652 0.5332 1.0176 0.058 Uiso 1 1 calc R . .
C40 C 1.0025(5) 0.5810(4) 0.9753(7) 0.051(3) Uani 1 1 d . . .
H40 H 1.0466 0.5701 1.0114 0.061 Uiso 1 1 calc R . .
C41 C 0.9864(4) 0.6187(3) 0.9205(7) 0.044(2) Uani 1 1 d . . .
H41 H 1.0204 0.6342 0.9202 0.053 Uiso 1 1 calc R . .
C42 C 0.9233(4) 0.6352(3) 0.8656(6) 0.035(2) Uani 1 1 d . . .
H42 H 0.9136 0.6615 0.8273 0.042 Uiso 1 1 calc R . .
Sb1 Sb 0.20895(3) 0.594514(19) 0.18510(4) 0.02720(16) Uani 1 1 d U . .
F1 F 0.2670(3) 0.5775(2) 0.1497(4) 0.0665(17) Uani 1 1 d U . .
F2 F 0.1508(3) 0.6100(2) 0.2205(4) 0.0583(16) Uani 1 1 d U . .
F3 F 0.2538(3) 0.64898(18) 0.2343(5) 0.0736(19) Uani 1 1 d U . .
F4 F 0.1525(2) 0.62024(18) 0.0623(3) 0.0422(13) Uani 1 1 d U . .
F5 F 0.1642(3) 0.53915(17) 0.1358(4) 0.0541(15) Uani 1 1 d U . .
F6 F 0.2665(2) 0.56746(15) 0.3067(3) 0.0390(12) Uani 1 1 d U . .
Sb2 Sb 0.5000 0.48885(3) 0.7500 0.0353(2) Uani 1 2 d SU . .
F7 F 0.5112(3) 0.4891(4) 0.8702(5) 0.127(4) Uani 1 1 d U A .
F8 F 0.5701(14) 0.4520(10) 0.7997(15) 0.121(12) Uani 0.39(2) 1 d PU A 1
F9 F 0.5597(13) 0.5356(10) 0.785(2) 0.137(11) Uani 0.39(2) 1 d PU A 1
F10 F 0.5909(6) 0.4925(8) 0.8138(9) 0.109(8) Uani 0.61(2) 1 d PU A 2
F11 F 0.5000 0.4301(7) 0.7500 0.153(9) Uani 0.61(2) 2 d SPU A 2
F12 F 0.5000 0.5474(8) 0.7500 0.208(12) Uani 0.61(2) 2 d SPU A 2
Sb3 Sb 0.5000 0.76521(3) 0.2500 0.0302(2) Uani 1 2 d SU . .
F13 F 0.5000 0.8269(3) 0.2500 0.134(5) Uani 1 2 d SU . .
F14 F 0.4206(3) 0.7628(3) 0.1314(5) 0.100(3) Uani 1 1 d U . .
F15 F 0.5438(3) 0.7644(2) 0.1859(5) 0.0664(17) Uani 1 1 d U . .
F16 F 0.5000 0.7032(3) 0.2500 0.078(3) Uani 1 2 d SU . .

loop_
_atom_site_aniso_label
_atom_site_aniso_U_11
_atom_site_aniso_U_22
_atom_site_aniso_U_33
_atom_site_aniso_U_23
_atom_site_aniso_U_13
_atom_site_aniso_U_12
Ru 0.0189(3) 0.0202(3) 0.0198(3) 0.0037(3) 0.0103(3) 0.0000(3)
P1 0.0215(11) 0.0221(11) 0.0234(11) 0.0011(9) 0.0123(9) 0.0006(9)
P2 0.0270(11) 0.0238(11) 0.0208(11) 0.0039(9) 0.0117(10) -0.0020(9)
C1 0.074(7) 0.023(5) 0.094(8) -0.012(5) 0.070(7) -0.018(5)
C2 0.053(6) 0.021(5) 0.053(6) 0.000(4) 0.039(6) 0.000(4)
C3 0.035(5) 0.023(5) 0.050(6) -0.007(4) 0.025(5) -0.004(4)
C4 0.038(5) 0.022(4) 0.031(5) -0.020(4) 0.021(4) -0.010(4)
C5 0.023(4) 0.020(4) 0.029(5) -0.004(4) 0.014(4) -0.004(3)
C6 0.029(5) 0.021(4) 0.045(6) 0.000(4) 0.025(4) 0.000(4)
C7 0.046(6) 0.021(5) 0.043(6) 0.009(4) 0.032(5) 0.000(4)
C8 0.043(5) 0.029(5) 0.042(5) 0.004(4) 0.033(5) 0.004(4)
C9 0.024(5) 0.068(7) 0.049(6) 0.005(5) 0.019(5) 0.007(5)
C10 0.075(8) 0.056(7) 0.090(9) -0.015(6) 0.059(8) 0.010(6)
C11 0.030(5) 0.030(5) 0.035(5) -0.004(4) 0.019(4) -0.003(4)
C12 0.023(4) 0.026(5) 0.035(5) 0.012(4) 0.021(4) 0.009(4)
C13 0.032(5) 0.021(4) 0.029(5) 0.014(4) 0.023(4) 0.011(4)
C14 0.029(5) 0.032(5) 0.023(4) 0.013(4) 0.017(4) 0.010(4)
C15 0.068(7) 0.044(6) 0.042(6) -0.024(5) 0.029(6) -0.028(5)
C16 0.037(5) 0.032(5) 0.043(6) 0.011(4) 0.024(5) 0.004(4)
C17 0.041(5) 0.027(5) 0.047(6) 0.014(4) 0.034(5) 0.006(4)
C18 0.039(5) 0.049(6) 0.040(6) 0.009(5) 0.023(5) 0.014(5)
C19 0.029(5) 0.021(4) 0.035(5) 0.004(4) 0.019(4) 0.008(4)
C20 0.068(7) 0.039(6) 0.055(7) -0.009(5) 0.047(6) -0.002(5)
C21 0.100(10) 0.038(7) 0.063(8) -0.012(6) 0.047(8) -0.008(6)
C22 0.078(9) 0.049(7) 0.085(9) -0.024(7) 0.054(8) 0.002(6)
C23 0.069(8) 0.020(5) 0.098(10) 0.008(6) 0.045(8) -0.004(5)
C24 0.050(6) 0.038(6) 0.065(7) -0.003(5) 0.036(6) 0.008(5)
C25 0.024(5) 0.030(5) 0.030(5) -0.001(4) 0.006(4) -0.006(4)
C26 0.028(5) 0.042(6) 0.051(6) 0.004(5) 0.020(5) -0.001(4)
C27 0.036(6) 0.062(8) 0.094(10) -0.001(7) 0.039(7) -0.002(6)
C28 0.027(6) 0.071(8) 0.073(9) -0.014(7) 0.016(6) -0.012(6)
C29 0.027(6) 0.099(10) 0.038(6) 0.005(6) 0.004(5) 0.013(6)
C30 0.026(5) 0.066(7) 0.033(5) 0.004(5) 0.013(4) -0.002(5)
C31 0.034(5) 0.038(5) 0.020(4) 0.004(4) 0.018(4) -0.003(4)
C32 0.059(7) 0.079(8) 0.032(6) -0.010(5) 0.031(5) -0.021(6)
C33 0.084(9) 0.100(10) 0.039(6) -0.019(6) 0.047(7) -0.014(8)
C34 0.077(9) 0.103(10) 0.054(8) 0.018(7) 0.050(7) -0.002(8)
C35 0.048(6) 0.074(8) 0.059(7) 0.019(6) 0.047(6) 0.009(6)
C36 0.038(5) 0.039(5) 0.029(5) 0.013(4) 0.025(4) 0.002(4)
C37 0.017(4) 0.045(5) 0.018(4) -0.002(4) 0.002(4) -0.003(4)
C38 0.028(5) 0.062(7) 0.034(5) 0.017(5) 0.019(4) 0.006(5)
C39 0.028(5) 0.063(7) 0.039(6) 0.025(5) 0.010(5) 0.015(5)
C40 0.032(6) 0.069(7) 0.044(6) 0.013(6) 0.016(5) 0.009(5)
C41 0.022(5) 0.056(6) 0.052(6) -0.004(5) 0.020(5) -0.015(5)
C42 0.029(5) 0.031(5) 0.041(5) -0.003(4) 0.017(4) -0.014(4)
Sb1 0.0240(3) 0.0259(3) 0.0287(3) 0.0034(2) 0.0127(3) 0.0025(2)
F1 0.046(3) 0.105(5) 0.063(4) 0.022(4) 0.039(3) 0.030(3)
F2 0.063(4) 0.066(4) 0.065(4) 0.014(3) 0.047(3) 0.026(3)
F3 0.070(4) 0.028(3) 0.081(4) 0.003(3) 0.016(4) -0.018(3)
F4 0.033(3) 0.050(3) 0.033(3) 0.026(2) 0.012(2) 0.013(2)
F5 0.039(3) 0.033(3) 0.049(3) -0.002(2) -0.001(3) -0.003(2)
F6 0.045(3) 0.029(3) 0.025(3) 0.004(2) 0.007(2) 0.004(2)
Sb2 0.0271(5) 0.0425(5) 0.0276(5) 0.000 0.0097(4) 0.000
F7 0.050(4) 0.290(11) 0.045(4) -0.011(5) 0.029(4) 0.045(6)
F8 0.13(2) 0.18(2) 0.052(13) 0.043(17) 0.051(16) 0.12(2)
F9 0.12(2) 0.135(16) 0.19(3) -0.114(17) 0.11(2) -0.091(16)
F10 0.027(5) 0.25(2) 0.039(7) 0.028(12) 0.014(5) -0.021(9)
F11 0.20(2) 0.055(7) 0.21(2) 0.000 0.11(2) 0.000
F12 0.21(3) 0.053(7) 0.23(3) 0.000 0.03(3) 0.000
Sb3 0.0323(5) 0.0266(4) 0.0322(5) 0.000 0.0183(4) 0.000
F13 0.318(16) 0.026(4) 0.155(10) 0.000 0.193(11) 0.000
F14 0.051(4) 0.174(8) 0.053(4) 0.001(4) 0.015(3) 0.036(4)
F15 0.092(5) 0.062(4) 0.086(5) -0.001(3) 0.074(4) -0.009(4)
F16 0.145(9) 0.025(4) 0.108(7) 0.000 0.098(7) 0.000

loop_
_atom_type_symbol
_atom_type_description
_atom_type_scat_dispersion_real
_atom_type_scat_dispersion_imag
_atom_type_scat_source
C C 0.0033 0.0016 'International Tables Vol C Tables 4.2.6.8 and 6.1.1.4'
H H 0.0000 0.0000 'International Tables Vol C Tables 4.2.6.8 and 6.1.1.4'
F F 0.0171 0.0103 'International Tables Vol C Tables 4.2.6.8 and 6.1.1.4'
P P 0.1023 0.0942 'International Tables Vol C Tables 4.2.6.8 and 6.1.1.4'
Ru Ru -1.2594 0.8363 'International Tables Vol C Tables 4.2.6.8 and 6.1.1.4'
Sb Sb -0.5866 1.5461 'International Tables Vol C Tables 4.2.6.8 and 6.1.1.4'
Cl Cl 0.1484 0.1585 'International Tables Vol C Tables 4.2.6.8 and 6.1.1.4'

loop_
_geom_angle_atom_site_label_1
_geom_angle_atom_site_label_2
_geom_angle_atom_site_label_3
_geom_angle
_geom_angle_site_symmetry_1
_geom_angle_site_symmetry_3
_geom_angle_publ_flag
P1 Ru P2 91.16(8) . . ?
P1 Ru C2 103.3(2) . . ?
P1 Ru C3 98.9(2) . . ?
P1 Ru C4 119.5(2) . . ?
P1 Ru C5 152.9(2) . . ?
P1 Ru C6 164.3(2) . . ?
P1 Ru C7 127.7(2) . . ?
P1 Ru C13 71.6(2) . . ?
P1 Ru C14 46.6(2) . . ?
P2 Ru C2 119.6(2) . . ?
P2 Ru C3 154.6(2) . . ?
P2 Ru C4 148.4(2) . . ?
P2 Ru C5 113.6(2) . . ?
P2 Ru C6 89.4(2) . . ?
P2 Ru C7 93.1(2) . . ?
P2 Ru C13 77.9(2) . . ?
P2 Ru C14 105.6(2) . . ?
C2 Ru C3 35.3(3) . . ?
C2 Ru C4 63.9(3) . . ?
C2 Ru C5 74.8(3) . . ?
C2 Ru C6 63.2(3) . . ?
C2 Ru C7 33.7(3) . . ?
C2 Ru C13 162.2(3) . . ?
C2 Ru C14 126.8(3) . . ?
C3 Ru C4 36.1(3) . . ?
C3 Ru C5 63.5(3) . . ?
C3 Ru C6 74.8(3) . . ?
C3 Ru C7 62.3(3) . . ?
C3 Ru C13 127.4(3) . . ?
C3 Ru C14 98.2(3) . . ?
C4 Ru C5 34.8(3) . . ?
C4 Ru C6 63.4(3) . . ?
C4 Ru C7 74.9(3) . . ?
C4 Ru C13 103.1(3) . . ?
C4 Ru C14 91.9(3) . . ?
C5 Ru C6 35.8(3) . . ?
C5 Ru C7 64.5(3) . . ?
C5 Ru C13 101.8(3) . . ?
C5 Ru C14 112.4(3) . . ?
C6 Ru C7 36.6(3) . . ?
C6 Ru C13 123.7(3) . . ?
C6 Ru C14 147.5(3) . . ?
C7 Ru C13 159.3(3) . . ?
C7 Ru C14 160.0(3) . . ?
C13 Ru C14 37.8(3) . . ?
Ru P1 C14 63.6(2) . . ?
Ru P1 C19 132.4(3) . . ?
Ru P1 C25 121.9(3) . . ?
C14 P1 C19 114.2(4) . . ?
C14 P1 C25 115.8(4) . . ?
C19 P1 C25 102.3(4) . . ?
Ru P2 C11 106.2(3) . . ?
Ru P2 C31 115.2(3) . . ?
Ru P2 C37 116.7(3) . . ?
C11 P2 C31 111.6(4) . . ?
C11 P2 C37 105.5(4) . . ?
C31 P2 C37 101.4(4) . . ?
H1A C1 H1B 109.5 . . ?
H1A C1 H1C 109.5 . . ?
H1A C1 C2 109.5 . . ?
H1B C1 H1C 109.5 . . ?
H1B C1 C2 109.5 . . ?
H1C C1 C2 109.5 . . ?
Ru C2 C1 135.7(6) . . ?
Ru C2 C3 68.6(5) . . ?
Ru C2 C7 68.7(5) . . ?
C1 C2 C3 121.8(9) . . ?
C1 C2 C7 121.6(9) . . ?
C3 C2 C7 116.6(8) . . ?
Ru C3 C2 76.1(5) . . ?
Ru C3 H3 123.2 . . ?
Ru C3 C4 73.2(5) . . ?
C2 C3 H3 118.9 . . ?
C2 C3 C4 122.2(9) . . ?
H3 C3 C4 118.9 . . ?
Ru C4 C3 70.7(5) . . ?
Ru C4 H4 125.5 . . ?
Ru C4 C5 76.0(4) . . ?
C3 C4 H4 119.5 . . ?
C3 C4 C5 120.9(8) . . ?
H4 C4 C5 119.5 . . ?
Ru C5 C4 69.2(4) . . ?
Ru C5 C6 68.4(4) . . ?
Ru C5 C8 137.8(5) . . ?
C4 C5 C6 116.0(7) . . ?
C4 C5 C8 121.4(7) . . ?
C6 C5 C8 122.3(7) . . ?
Ru C6 C5 75.8(5) . . ?
Ru C6 H6 125.5 . . ?
Ru C6 C7 70.3(5) . . ?
C5 C6 H6 120.1 . . ?
C5 C6 C7 119.8(8) . . ?
H6 C6 C7 120.1 . . ?
Ru C7 C2 77.7(5) . . ?
Ru C7 C6 73.1(5) . . ?
Ru C7 H7 122.2 . . ?
C2 C7 C6 123.5(8) . . ?
C2 C7 H7 118.2 . . ?
C6 C7 H7 118.2 . . ?
C5 C8 H8 107.6 . . ?
C5 C8 C9 116.3(7) . . ?
C5 C8 C10 107.1(7) . . ?
H8 C8 C9 107.6 . . ?
H8 C8 C10 107.6 . . ?
C9 C8 C10 110.3(8) . . ?
C8 C9 H9A 109.5 . . ?
C8 C9 H9B 109.5 . . ?
C8 C9 H9C 109.5 . . ?
H9A C9 H9B 109.5 . . ?
H9A C9 H9C 109.5 . . ?
H9B C9 H9C 109.5 . . ?
C8 C10 H10A 109.5 . . ?
C8 C10 H10B 109.5 . . ?
C8 C10 H10C 109.5 . . ?
H10A C10 H10B 109.5 . . ?
H10A C10 H10C 109.5 . . ?
H10B C10 H10C 109.5 . . ?
P2 C11 C12 112.9(6) . . ?
P2 C11 C15 121.1(7) . . ?
C12 C11 C15 125.9(8) . . ?
C11 C12 C13 123.0(7) . . ?
C11 C12 C16 122.9(8) . . ?
C13 C12 C16 114.1(7) . . ?
Ru C13 C12 114.7(5) . . ?
Ru C13 C14 70.1(4) . . ?
Ru C13 C17 117.7(5) . . ?
C12 C13 C14 121.5(7) . . ?
C12 C13 C17 111.1(7) . . ?
C14 C13 C17 116.4(7) . . ?
Ru C14 P1 69.8(3) . . ?
Ru C14 C13 72.1(4) . . ?
Ru C14 C18 122.2(6) . . ?
P1 C14 C13 110.5(5) . . ?
P1 C14 C18 123.8(6) . . ?
C13 C14 C18 125.6(7) . . ?
C11 C15 H15A 109.5 . . ?
C11 C15 H15B 109.5 . . ?
C11 C15 H15C 109.5 . . ?
H15A C15 H15B 109.5 . . ?
H15A C15 H15C 109.5 . . ?
H15B C15 H15C 109.5 . . ?
C12 C16 H16A 109.5 . . ?
C12 C16 H16B 109.5 . . ?
C12 C16 H16C 109.5 . . ?
H16A C16 H16B 109.5 . . ?
H16A C16 H16C 109.5 . . ?
H16B C16 H16C 109.5 . . ?
C13 C17 H17A 109.5 . . ?
C13 C17 H17B 109.5 . . ?
C13 C17 H17C 109.5 . . ?
H17A C17 H17B 109.5 . . ?
H17A C17 H17C 109.5 . . ?
H17B C17 H17C 109.5 . . ?
C14 C18 H18A 109.5 . . ?
C14 C18 H18B 109.5 . . ?
C14 C18 H18C 109.5 . . ?
H18A C18 H18B 109.5 . . ?
H18A C18 H18C 109.5 . . ?
H18B C18 H18C 109.5 . . ?
P1 C19 C20 126.0(7) . . ?
P1 C19 C24 115.2(7) . . ?
C20 C19 C24 118.6(8) . . ?
C19 C20 H20 119.4 . . ?
C19 C20 C21 121.3(10) . . ?
H20 C20 C21 119.4 . . ?
C20 C21 H21 119.3 . . ?
C20 C21 C22 121.4(11) . . ?
H21 C21 C22 119.3 . . ?
C21 C22 H22 120.7 . . ?
C21 C22 C23 118.7(10) . . ?
H22 C22 C23 120.7 . . ?
C22 C23 H23 119.3 . . ?
C22 C23 C24 121.3(10) . . ?
H23 C23 C24 119.3 . . ?
C19 C24 C23 118.6(10) . . ?
C19 C24 H24 120.7 . . ?
C23 C24 H24 120.7 . . ?
P1 C25 C26 117.6(6) . . ?
P1 C25 C30 122.1(7) . . ?
C26 C25 C30 119.9(8) . . ?
C25 C26 H26 119.7 . . ?
C25 C26 C27 120.5(10) . . ?
H26 C26 C27 119.7 . . ?
C26 C27 H27 120.0 . . ?
C26 C27 C28 120.0(11) . . ?
H27 C27 C28 120.0 . . ?
C27 C28 H28 119.9 . . ?
C27 C28 C29 120.2(10) . . ?
H28 C28 C29 119.9 . . ?
C28 C29 H29 119.7 . . ?
C28 C29 C30 120.6(10) . . ?
H29 C29 C30 119.7 . . ?
C25 C30 C29 118.8(9) . . ?
C25 C30 H30 120.6 . . ?
C29 C30 H30 120.6 . . ?
P2 C31 C32 118.6(7) . . ?
P2 C31 C36 122.4(6) . . ?
C32 C31 C36 118.9(8) . . ?
C31 C32 H32 120.8 . . ?
C31 C32 C33 118.4(9) . . ?
H32 C32 C33 120.8 . . ?
C32 C33 H33 120.1 . . ?
C32 C33 C34 119.9(10) . . ?
H33 C33 C34 120.1 . . ?
C33 C34 H34 119.4 . . ?
C33 C34 C35 121.2(10) . . ?
H34 C34 C35 119.4 . . ?
C34 C35 H35 120.4 . . ?
C34 C35 C36 119.1(10) . . ?
H35 C35 C36 120.4 . . ?
C31 C36 C35 122.3(9) . . ?
C31 C36 H36 118.8 . . ?
C35 C36 H36 118.8 . . ?
P2 C37 C38 119.6(6) . . ?
P2 C37 C42 120.6(7) . . ?
C38 C37 C42 119.7(8) . . ?
C37 C38 H38 120.4 . . ?
C37 C38 C39 119.3(9) . . ?
H38 C38 C39 120.4 . . ?
C38 C39 H39 119.4 . . ?
C38 C39 C40 121.2(9) . . ?
H39 C39 C40 119.4 . . ?
C39 C40 H40 120.6 . . ?
C39 C40 C41 118.7(9) . . ?
H40 C40 C41 120.6 . . ?
C40 C41 H41 118.5 . . ?
C40 C41 C42 123.0(9) . . ?
H41 C41 C42 118.5 . . ?
C37 C42 C41 118.1(8) . . ?
C37 C42 H42 121.0 . . ?
C41 C42 H42 121.0 . . ?
F1 Sb1 F2 178.7(3) . . ?
F1 Sb1 F3 90.7(3) . . ?
F1 Sb1 F4 89.8(2) . . ?
F1 Sb1 F5 89.0(3) . . ?
F1 Sb1 F6 88.7(2) . . ?
F2 Sb1 F3 90.5(3) . . ?
F2 Sb1 F4 90.7(2) . . ?
F2 Sb1 F5 89.8(3) . . ?
F2 Sb1 F6 90.8(2) . . ?
F3 Sb1 F4 91.2(2) . . ?
F3 Sb1 F5 179.5(3) . . ?
F3 Sb1 F6 89.7(2) . . ?
F4 Sb1 F5 89.2(2) . . ?
F4 Sb1 F6 178.3(2) . . ?
F5 Sb1 F6 90.0(2) . . ?
F7 Sb2 F7 179.5(7) . 2_656 ?
F7 Sb2 F8 88.4(7) . . ?
F7 Sb2 F8 91.9(7) . 2_656 ?
F7 Sb2 F8 91.9(7) 2_656 . ?
F7 Sb2 F8 88.4(7) 2_656 2_656 ?
F7 Sb2 F9 92.2(10) . . ?
F7 Sb2 F9 87.5(10) 2_656 . ?
F7 Sb2 F9 87.5(10) . 2_656 ?
F7 Sb2 F9 92.2(10) 2_656 2_656 ?
F7 Sb2 F10 88.1(5) . . ?
F7 Sb2 F10 91.8(4) . 2_656 ?
F7 Sb2 F10 91.8(4) 2_656 . ?
F7 Sb2 F10 88.1(5) 2_656 2_656 ?
F7 Sb2 F11 90.3(3) . . ?
F7 Sb2 F11 90.3(3) 2_656 . ?
F7 Sb2 F12 89.7(3) . . ?
F7 Sb2 F12 89.7(3) 2_656 . ?
F8 Sb2 F8 105(2) . 2_656 ?
F8 Sb2 F9 86.2(14) . . ?
F8 Sb2 F9 168.3(18) 2_656 . ?
F8 Sb2 F9 168.3(18) . 2_656 ?
F8 Sb2 F9 86.2(14) 2_656 2_656 ?
F8 Sb2 F10 41.0(10) . . ?
F8 Sb2 F10 145.9(18) 2_656 . ?
F8 Sb2 F10 145.9(18) . 2_656 ?
F8 Sb2 F10 41.0(10) 2_656 2_656 ?
F8 Sb2 F11 52.5(12) . . ?
F8 Sb2 F11 52.5(12) 2_656 . ?
F8 Sb2 F12 127.5(12) . . ?
F8 Sb2 F12 127.5(12) 2_656 . ?
F9 Sb2 F9 83(2) . 2_656 ?
F9 Sb2 F10 45.3(9) . . ?
F9 Sb2 F10 127.9(16) . 2_656 ?
F9 Sb2 F10 127.9(16) 2_656 . ?
F9 Sb2 F10 45.3(9) 2_656 2_656 ?
F9 Sb2 F11 138.5(10) . . ?
F9 Sb2 F11 138.5(10) 2_656 . ?
F9 Sb2 F12 41.5(10) . . ?
F9 Sb2 F12 41.5(10) 2_656 . ?
F10 Sb2 F10 173.2(15) . 2_656 ?
F10 Sb2 F11 93.4(8) . . ?
F10 Sb2 F11 93.4(8) 2_656 . ?
F10 Sb2 F12 86.6(8) . . ?
F10 Sb2 F12 86.6(8) 2_656 . ?
F11 Sb2 F12 180.000(5) . . ?
F13 Sb3 F14 92.3(3) . . ?
F13 Sb3 F14 92.3(3) . 2_655 ?
F13 Sb3 F15 90.70(19) . . ?
F13 Sb3 F15 90.70(19) . 2_655 ?
F13 Sb3 F16 180.000(2) . . ?
F14 Sb3 F14 175.5(6) . 2_655 ?
F14 Sb3 F15 89.1(3) . . ?
F14 Sb3 F15 90.8(3) 2_655 . ?
F14 Sb3 F15 89.1(3) 2_655 2_655 ?
F14 Sb3 F15 90.8(3) . 2_655 ?
F14 Sb3 F16 87.7(3) . . ?
F14 Sb3 F16 87.7(3) 2_655 . ?
F15 Sb3 F15 178.6(4) . 2_655 ?
F15 Sb3 F16 89.30(19) . . ?
F15 Sb3 F16 89.30(19) 2_655 . ?

loop_
_geom_bond_atom_site_label_1
_geom_bond_atom_site_label_2
_geom_bond_distance
_geom_bond_site_symmetry_2
_geom_bond_publ_flag
Ru P1 2.315(2) . ?
Ru P2 2.315(2) . ?
Ru C2 2.355(9) . ?
Ru C3 2.260(8) . ?
Ru C4 2.292(7) . ?
Ru C5 2.379(8) . ?
Ru C6 2.282(8) . ?
Ru C7 2.246(8) . ?
Ru C13 2.237(7) . ?
Ru C14 2.211(7) . ?
P1 C14 1.793(8) . ?
P1 C19 1.809(8) . ?
P1 C25 1.813(8) . ?
P2 C11 1.809(9) . ?
P2 C31 1.845(8) . ?
P2 C37 1.837(8) . ?
C1 H1A 0.980 . ?
C1 H1B 0.980 . ?
C1 H1C 0.980 . ?
C1 C2 1.494(12) . ?
C2 C3 1.402(12) . ?
C2 C7 1.337(12) . ?
C3 H3 0.950 . ?
C3 C4 1.410(11) . ?
C4 H4 0.950 . ?
C4 C5 1.400(11) . ?
C5 C6 1.435(11) . ?
C5 C8 1.511(11) . ?
C6 H6 0.950 . ?
C6 C7 1.420(11) . ?
C7 H7 0.950 . ?
C8 H8 1.000 . ?
C8 C9 1.502(12) . ?
C8 C10 1.546(12) . ?
C9 H9A 0.980 . ?
C9 H9B 0.980 . ?
C9 H9C 0.980 . ?
C10 H10A 0.980 . ?
C10 H10B 0.980 . ?
C10 H10C 0.980 . ?
C11 C12 1.311(11) . ?
C11 C15 1.526(11) . ?
C12 C13 1.499(11) . ?
C12 C16 1.526(11) . ?
C13 C14 1.441(11) . ?
C13 C17 1.537(10) . ?
C14 C18 1.495(11) . ?
C15 H15A 0.980 . ?
C15 H15B 0.980 . ?
C15 H15C 0.980 . ?
C16 H16A 0.980 . ?
C16 H16B 0.980 . ?
C16 H16C 0.980 . ?
C17 H17A 0.980 . ?
C17 H17B 0.980 . ?
C17 H17C 0.980 . ?
C18 H18A 0.980 . ?
C18 H18B 0.980 . ?
C18 H18C 0.980 . ?
C19 C20 1.366(12) . ?
C19 C24 1.399(12) . ?
C20 H20 0.950 . ?
C20 C21 1.354(13) . ?
C21 H21 0.950 . ?
C21 C22 1.346(15) . ?
C22 H22 0.950 . ?
C22 C23 1.375(16) . ?
C23 H23 0.950 . ?
C23 C24 1.380(14) . ?
C24 H24 0.950 . ?
C25 C26 1.373(12) . ?
C25 C30 1.397(12) . ?
C26 H26 0.950 . ?
C26 C27 1.367(13) . ?
C27 H27 0.950 . ?
C27 C28 1.389(16) . ?
C28 H28 0.950 . ?
C28 C29 1.355(15) . ?
C29 H29 0.950 . ?
C29 C30 1.395(13) . ?
C30 H30 0.950 . ?
C31 C32 1.398(12) . ?
C31 C36 1.365(11) . ?
C32 H32 0.950 . ?
C32 C33 1.401(13) . ?
C33 H33 0.950 . ?
C33 C34 1.360(16) . ?
C34 H34 0.950 . ?
C34 C35 1.362(15) . ?
C35 H35 0.950 . ?
C35 C36 1.351(11) . ?
C36 H36 0.950 . ?
C37 C38 1.389(12) . ?
C37 C42 1.399(11) . ?
C38 H38 0.950 . ?
C38 C39 1.383(12) . ?
C39 H39 0.950 . ?
C39 C40 1.365(13) . ?
C40 H40 0.950 . ?
C40 C41 1.355(13) . ?
C41 H41 0.950 . ?
C41 C42 1.370(12) . ?
C42 H42 0.950 . ?
Sb1 F1 1.873(5) . ?
Sb1 F2 1.863(5) . ?
Sb1 F3 1.868(5) . ?
Sb1 F4 1.875(4) . ?
Sb1 F5 1.891(5) . ?
Sb1 F6 1.882(4) . ?
Sb2 F7 1.855(6) . ?
Sb2 F7 1.855(6) 2_656 ?
Sb2 F8 1.797(18) . ?
Sb2 F8 1.797(18) 2_656 ?
Sb2 F9 1.86(2) . ?
Sb2 F9 1.86(2) 2_656 ?
Sb2 F10 1.851(11) . ?
Sb2 F10 1.851(11) 2_656 ?
Sb2 F11 1.75(2) . ?
Sb2 F12 1.74(2) . ?
Sb3 F13 1.835(9) . ?
Sb3 F14 1.842(6) . ?
Sb3 F14 1.842(6) 2_655 ?
Sb3 F15 1.873(5) . ?
Sb3 F15 1.873(5) 2_655 ?
Sb3 F16 1.844(8) . ?
